data_4081260
loop_
_publ_author_name
'Colebatch, Annie L.'
'Cade, Ian A.'
'Hill, Anthony F.'
'Bhadbhade, Mohan M.'

_publ_section_title
;
 \h2-Allenyl- and \h2-Alkynylphosphonium Complexes of Platinum
;
_journal_issue 17
_journal_name_full Organometallics
_journal_page_first 4766
_journal_paper_doi 10.1021/om400406s
_journal_volume 32
_journal_year 2013
_chemical_compound_source 'Research School of Chemistry'
_chemical_formula_moiety 'C58.50 H51 Cl3 F6 P4 Pt1'
_chemical_formula_sum 'C58.5 H51 Cl3 F6 P4 Pt'
_chemical_formula_weight 1293.38
_space_group_IT_number 2
_symmetry_cell_setting triclinic
_symmetry_space_group_name_Hall '-P 1'
_symmetry_space_group_name_H-M 'P -1'
_atom_sites_solution_hydrogens geom
_atom_sites_solution_primary direct
_cell_angle_alpha 91.5089(6)
_cell_angle_beta 90.8490(9)
_cell_angle_gamma 105.0660(8)
_cell_formula_units_Z 2
_cell_length_a 10.48060(10)
_cell_length_b 12.4260(2)
_cell_length_c 21.6032(3)
_cell_measurement_reflns_used 72883
_cell_measurement_temperature 200
_cell_measurement_theta_max 27
_cell_measurement_theta_min 3
_cell_volume 2715.09(6)
_computing_cell_refinement 'DENZO/SCALEPACK (Otwinowski & Minor, 1997)'
_computing_data_collection 'COLLECT (Nonius, 2001).'
_computing_data_reduction 'DENZO/SCALEPACK (Otwinowski & Minor, 1997)'
_computing_molecular_graphics 'Ortep-3 for Windows v. 2.01'
_computing_publication_material 'CRYSTALS (Betteridge et al., 2003)'
_computing_structure_refinement 'CRYSTALS (Betteridge et al., 2003)'
_computing_structure_solution 'SIR92 (Altomare et al., 1994)'
_diffrn_ambient_temperature 200
_diffrn_measured_fraction_theta_full 0.997
_diffrn_measured_fraction_theta_max 0.997
_diffrn_measurement_device 'Nonius KappaCCD'
_diffrn_measurement_device_type Area
_diffrn_measurement_method \w
_diffrn_radiation_monochromator graphite
_diffrn_radiation_type 'Mo K\a'
_diffrn_radiation_wavelength 0.71073
_diffrn_reflns_av_R_equivalents 0.060
_diffrn_reflns_limit_h_max 13
_diffrn_reflns_limit_h_min -13
_diffrn_reflns_limit_k_max 16
_diffrn_reflns_limit_k_min -16
_diffrn_reflns_limit_l_max 27
_diffrn_reflns_limit_l_min -27
_diffrn_reflns_number 55987
_diffrn_reflns_theta_full 27.476
_diffrn_reflns_theta_max 27.476
_diffrn_reflns_theta_min 2.578
_diffrn_standards_number 0
_exptl_absorpt_coefficient_mu 2.909
_exptl_absorpt_correction_T_max 0.789
_exptl_absorpt_correction_T_min 0.479
_exptl_absorpt_correction_type integration
_exptl_absorpt_process_details
;
Gaussian integration (Coppens, 1970)
;
_exptl_crystal_colour colourless
_exptl_crystal_density_diffrn 1.582
_exptl_crystal_density_method 'not measured'
_exptl_crystal_description plate
_exptl_crystal_F_000 1290
_exptl_crystal_size_max 0.490
_exptl_crystal_size_mid 0.340
_exptl_crystal_size_min 0.090
_refine_diff_density_max 0.88
_refine_diff_density_min -0.96
_refine_ls_extinction_method None
_refine_ls_goodness_of_fit_ref 1.0278
_refine_ls_hydrogen_treatment none
_refine_ls_matrix_type full
_refine_ls_number_parameters 658
_refine_ls_number_reflns 12360
_refine_ls_number_restraints 0
_refine_ls_R_factor_all 0.0333
_refine_ls_R_factor_gt 0.0281
_refine_ls_shift/su_max 0.0032570
_refine_ls_shift/su_mean 0.0001533
_refine_ls_structure_factor_coef Fsqd
_refine_ls_weighting_details
;
 Method= Modified Sheldrick 
 w=1/[\s^2^(F^2^) + ( 0.02P)^2^ + 5.80P] 
 ,where P=(max(Fo^2^,0) + 2Fc^2^)/3 
;
_refine_ls_weighting_scheme calc
_refine_ls_wR_factor_all 0.0670
_refine_ls_wR_factor_gt 0.0651
_refine_ls_wR_factor_ref 0.0670
_reflns_limit_h_max 13
_reflns_limit_h_min -13
_reflns_limit_k_max 16
_reflns_limit_k_min -16
_reflns_limit_l_max 27
_reflns_limit_l_min 0
_reflns_number_gt 11211
_reflns_number_total 12392
_reflns_threshold_expression I>2.0\s(I)
_oxford_diffrn_Wilson_B_factor 1.84
_oxford_diffrn_Wilson_scale 22.77
_oxford_refine_ls_r_factor_ref 0.0333
_oxford_refine_ls_scale 0.25152(8)
_oxford_reflns_number_all 12360
_oxford_reflns_threshold_expression_ref I>-10.0\s(I)
_cod_data_source_file om400406s_si_002.cif
_cod_data_source_block Compound_8
_cod_depositor_comments
;
The following automatic conversions were performed:

'_symmetry_cell_setting' value 'Triclinic' changed to 'triclinic'
according to /home/saulius/struct/CIF-dictionaries/cif_core.dic
dictionary named 'cif_core.dic' version 2.4.2 from 2011-04-26.

Automatic conversion script
Id: cif_fix_values 1891 2012-01-12 08:04:46Z andrius 
;
_cod_original_sg_symbol_H-M 'P -1 '
_cod_original_formula_sum 'C58.50 H51 Cl3 F6 P4 Pt1'
_cod_database_code 4081260

loop_
_symmetry_equiv_pos_as_xyz
x,y,z
-x,-y,-z

loop_
_atom_site_label
_atom_site_type_symbol
_atom_site_fract_x
_atom_site_fract_y
_atom_site_fract_z
_atom_site_U_iso_or_equiv
_atom_site_occupancy
_atom_site_adp_type
_atom_site_refinement_flags_posn
Pt1 Pt 0.517049(11) 0.251981(9) 0.283513(5) 0.0215 1.0000 Uani .
P1 P 0.59031(8) 0.27149(7) 0.13401(4) 0.0245 1.0000 Uani .
P2 P 0.31835(7) 0.30203(6) 0.28819(4) 0.0240 1.0000 Uani .
P3 P 0.50745(8) 0.13619(6) 0.36417(4) 0.0232 1.0000 Uani .
P4 P 0.87847(10) 0.69172(8) 0.17084(4) 0.0371 1.0000 Uani .
C1 C 0.8114(3) 0.2403(3) 0.25800(17) 0.0353 1.0000 Uani .
C2 C 0.6982(3) 0.2647(2) 0.24989(14) 0.0232 1.0000 Uani .
C3 C 0.6349(3) 0.3278(3) 0.20919(13) 0.0241 1.0000 Uani .
C11 C 0.4724(3) 0.3333(3) 0.09739(15) 0.0282 1.0000 Uani .
C12 C 0.4768(4) 0.4440(3) 0.11255(17) 0.0376 1.0000 Uani .
C13 C 0.3979(4) 0.4973(3) 0.0792(2) 0.0459 1.0000 Uani .
C14 C 0.3180(4) 0.4416(4) 0.03111(19) 0.0474 1.0000 Uani .
C15 C 0.3132(4) 0.3325(4) 0.0166(2) 0.0500 1.0000 Uani .
C16 C 0.3900(4) 0.2780(3) 0.04959(17) 0.0392 1.0000 Uani .
C21 C 0.7315(3) 0.3011(3) 0.08453(15) 0.0290 1.0000 Uani .
C22 C 0.7205(4) 0.2581(3) 0.02357(17) 0.0418 1.0000 Uani .
C23 C 0.8288(4) 0.2845(4) -0.01435(18) 0.0472 1.0000 Uani .
C24 C 0.9473(4) 0.3528(3) 0.00752(18) 0.0438 1.0000 Uani .
C25 C 0.9581(4) 0.3955(3) 0.06703(18) 0.0410 1.0000 Uani .
C26 C 0.8511(3) 0.3701(3) 0.10613(16) 0.0326 1.0000 Uani .
C31 C 0.5278(3) 0.1218(3) 0.13350(14) 0.0279 1.0000 Uani .
C32 C 0.3959(4) 0.0726(3) 0.14657(17) 0.0368 1.0000 Uani .
C33 C 0.3506(4) -0.0423(3) 0.14629(19) 0.0468 1.0000 Uani .
C34 C 0.4350(4) -0.1078(3) 0.13376(19) 0.0482 1.0000 Uani .
C35 C 0.5659(4) -0.0602(3) 0.12194(18) 0.0452 1.0000 Uani .
C36 C 0.6132(4) 0.0548(3) 0.12197(17) 0.0379 1.0000 Uani .
C41 C 0.3306(3) 0.4466(3) 0.26900(15) 0.0289 1.0000 Uani .
C42 C 0.4543(4) 0.5217(3) 0.27184(18) 0.0384 1.0000 Uani .
C43 C 0.4678(4) 0.6342(3) 0.2637(2) 0.0524 1.0000 Uani .
C44 C 0.3590(5) 0.6719(3) 0.2512(2) 0.0520 1.0000 Uani .
C45 C 0.2346(5) 0.5986(3) 0.2478(2) 0.0509 1.0000 Uani .
C46 C 0.2203(4) 0.4864(3) 0.25732(19) 0.0407 1.0000 Uani .
C51 C 0.1900(3) 0.2149(3) 0.23779(15) 0.0267 1.0000 Uani .
C52 C 0.1541(3) 0.2480(3) 0.18031(16) 0.0336 1.0000 Uani .
C53 C 0.0604(4) 0.1738(3) 0.14280(17) 0.0413 1.0000 Uani .
C54 C 0.0036(4) 0.0675(3) 0.16134(19) 0.0457 1.0000 Uani .
C55 C 0.0413(4) 0.0330(3) 0.21764(19) 0.0449 1.0000 Uani .
C56 C 0.1335(3) 0.1057(3) 0.25539(17) 0.0345 1.0000 Uani .
C61 C 0.2402(3) 0.3002(3) 0.36386(15) 0.0308 1.0000 Uani .
C62 C 0.1060(4) 0.2586(3) 0.37307(18) 0.0413 1.0000 Uani .
C63 C 0.0555(4) 0.2612(4) 0.4325(2) 0.0533 1.0000 Uani .
C64 C 0.1386(5) 0.3046(4) 0.4816(2) 0.0562 1.0000 Uani .
C65 C 0.2720(5) 0.3476(4) 0.47305(18) 0.0503 1.0000 Uani .
C66 C 0.3237(4) 0.3460(3) 0.41396(16) 0.0374 1.0000 Uani .
C71 C 0.3484(3) 0.0352(3) 0.37750(14) 0.0259 1.0000 Uani .
C72 C 0.2572(3) 0.0562(3) 0.41938(16) 0.0348 1.0000 Uani .
C73 C 0.1367(4) -0.0215(3) 0.42587(19) 0.0451 1.0000 Uani .
C74 C 0.1036(4) -0.1187(3) 0.3903(2) 0.0455 1.0000 Uani .
C75 C 0.1920(4) -0.1386(3) 0.3477(2) 0.0471 1.0000 Uani .
C76 C 0.3128(3) -0.0626(3) 0.34119(18) 0.0377 1.0000 Uani .
C81 C 0.5633(3) 0.2073(3) 0.43862(14) 0.0278 1.0000 Uani .
C82 C 0.5211(4) 0.1641(3) 0.49577(16) 0.0356 1.0000 Uani .
C83 C 0.5679(4) 0.2243(4) 0.55011(17) 0.0478 1.0000 Uani .
C84 C 0.6599(5) 0.3255(4) 0.5481(2) 0.0560 1.0000 Uani .
C85 C 0.7061(5) 0.3669(3) 0.49142(19) 0.0530 1.0000 Uani .
C86 C 0.6572(4) 0.3085(3) 0.43736(17) 0.0396 1.0000 Uani .
C91 C 0.6168(3) 0.0438(3) 0.35310(15) 0.0277 1.0000 Uani .
C92 C 0.6926(3) 0.0186(3) 0.40117(16) 0.0339 1.0000 Uani .
C93 C 0.7699(4) -0.0548(4) 0.39097(19) 0.0464 1.0000 Uani .
C94 C 0.7724(4) -0.1036(3) 0.3326(2) 0.0457 1.0000 Uani .
C95 C 0.6997(4) -0.0772(3) 0.28439(18) 0.0375 1.0000 Uani .
C96 C 0.6230(3) -0.0038(3) 0.29418(16) 0.0315 1.0000 Uani .
C100 C 0.8938(6) 0.5372(5) 0.3344(2) 0.0761 1.0000 Uani .
C200 C 1.0017(12) 0.0747(9) -0.0221(5) 0.0688 0.5000 Uani .
Cl1 Cl 0.76166(13) 0.58556(13) 0.36064(6) 0.0738 1.0000 Uani .
Cl2 Cl 1.00496(19) 0.53248(19) 0.39281(8) 0.1061 1.0000 Uani .
Cl3 Cl 0.85983(17) -0.00876(15) 0.00305(8) 0.0926 1.0000 Uani .
F1 F 1.0110(4) 0.7583(4) 0.14255(19) 0.1237 1.0000 Uani .
F2 F 0.9285(3) 0.7519(2) 0.23597(12) 0.0768 1.0000 Uani .
F3 F 0.9431(4) 0.5954(3) 0.18857(17) 0.1054 1.0000 Uani .
F4 F 0.8291(3) 0.6291(2) 0.10653(11) 0.0689 1.0000 Uani .
F5 F 0.8157(4) 0.7886(3) 0.15502(19) 0.1117 1.0000 Uani .
F6 F 0.7484(3) 0.6227(3) 0.20099(16) 0.1041 1.0000 Uani .
H11 H 0.8246 0.1975 0.2910 0.0422 1.0000 Uiso R
H12 H 0.8814 0.2658 0.2314 0.0418 1.0000 Uiso R
H31 H 0.6678 0.4080 0.2120 0.0293 1.0000 Uiso R
H121 H 0.5322 0.4811 0.1449 0.0448 1.0000 Uiso R
H131 H 0.3996 0.5701 0.0895 0.0549 1.0000 Uiso R
H141 H 0.2669 0.4782 0.0083 0.0573 1.0000 Uiso R
H151 H 0.2585 0.2945 -0.0155 0.0601 1.0000 Uiso R
H161 H 0.3865 0.2041 0.0394 0.0469 1.0000 Uiso R
H221 H 0.6411 0.2139 0.0084 0.0503 1.0000 Uiso R
H231 H 0.8231 0.2569 -0.0548 0.0572 1.0000 Uiso R
H241 H 1.0202 0.3702 -0.0180 0.0532 1.0000 Uiso R
H251 H 1.0371 0.4419 0.0818 0.0486 1.0000 Uiso R
H261 H 0.8604 0.3995 0.1464 0.0390 1.0000 Uiso R
H321 H 0.3393 0.1172 0.1551 0.0443 1.0000 Uiso R
H331 H 0.2641 -0.0748 0.1545 0.0574 1.0000 Uiso R
H341 H 0.4019 -0.1851 0.1332 0.0585 1.0000 Uiso R
H351 H 0.6221 -0.1051 0.1139 0.0542 1.0000 Uiso R
H361 H 0.7025 0.0866 0.1140 0.0455 1.0000 Uiso R
H421 H 0.5286 0.4964 0.2797 0.0459 1.0000 Uiso R
H431 H 0.5502 0.6836 0.2671 0.0630 1.0000 Uiso R
H441 H 0.3692 0.7482 0.2451 0.0618 1.0000 Uiso R
H451 H 0.1616 0.6243 0.2389 0.0605 1.0000 Uiso R
H461 H 0.1377 0.4380 0.2561 0.0488 1.0000 Uiso R
H521 H 0.1917 0.3196 0.1676 0.0401 1.0000 Uiso R
H531 H 0.0354 0.1961 0.1044 0.0500 1.0000 Uiso R
H541 H -0.0602 0.0183 0.1361 0.0547 1.0000 Uiso R
H551 H 0.0044 -0.0391 0.2305 0.0545 1.0000 Uiso R
H561 H 0.1582 0.0817 0.2936 0.0404 1.0000 Uiso R
H621 H 0.0491 0.2293 0.3399 0.0501 1.0000 Uiso R
H631 H -0.0353 0.2341 0.4387 0.0640 1.0000 Uiso R
H641 H 0.1047 0.3052 0.5214 0.0683 1.0000 Uiso R
H651 H 0.3299 0.3768 0.5067 0.0599 1.0000 Uiso R
H661 H 0.4123 0.3752 0.4083 0.0447 1.0000 Uiso R
H721 H 0.2773 0.1224 0.4431 0.0419 1.0000 Uiso R
H731 H 0.0770 -0.0073 0.4545 0.0540 1.0000 Uiso R
H741 H 0.0209 -0.1712 0.3948 0.0551 1.0000 Uiso R
H751 H 0.1703 -0.2033 0.3231 0.0571 1.0000 Uiso R
H761 H 0.3710 -0.0772 0.3118 0.0452 1.0000 Uiso R
H821 H 0.4606 0.0950 0.4979 0.0430 1.0000 Uiso R
H831 H 0.5374 0.1964 0.5878 0.0569 1.0000 Uiso R
H841 H 0.6918 0.3662 0.5845 0.0669 1.0000 Uiso R
H851 H 0.7696 0.4330 0.4896 0.0641 1.0000 Uiso R
H861 H 0.6883 0.3380 0.3995 0.0483 1.0000 Uiso R
H921 H 0.6902 0.0504 0.4401 0.0406 1.0000 Uiso R
H931 H 0.8193 -0.0715 0.4236 0.0562 1.0000 Uiso R
H941 H 0.8229 -0.1539 0.3256 0.0550 1.0000 Uiso R
H951 H 0.7021 -0.1079 0.2454 0.0449 1.0000 Uiso R
H961 H 0.5749 0.0152 0.2609 0.0378 1.0000 Uiso R
H1001 H 0.9388 0.5858 0.3030 0.0914 1.0000 Uiso R
H1002 H 0.8598 0.4625 0.3175 0.0914 1.0000 Uiso R
H2001 H 1.0185 0.1469 -0.0023 0.0824 0.5000 Uiso .
H2002 H 0.9960 0.0832 -0.0659 0.0824 0.5000 Uiso .

loop_
_atom_site_aniso_label
_atom_site_aniso_U_11
_atom_site_aniso_U_22
_atom_site_aniso_U_33
_atom_site_aniso_U_23
_atom_site_aniso_U_13
_atom_site_aniso_U_12
Pt1 0.02068(6) 0.02258(6) 0.02153(6) 0.00257(4) 0.00286(4) 0.00589(4)
P1 0.0244(4) 0.0262(4) 0.0227(4) 0.0033(3) 0.0042(3) 0.0060(3)
P2 0.0209(4) 0.0239(4) 0.0276(4) 0.0028(3) 0.0039(3) 0.0066(3)
P3 0.0241(4) 0.0232(4) 0.0225(4) 0.0037(3) 0.0026(3) 0.0062(3)
P4 0.0467(5) 0.0330(5) 0.0322(5) 0.0016(4) 0.0081(4) 0.0107(4)
C1 0.0229(16) 0.044(2) 0.0385(19) 0.0083(15) 0.0051(14) 0.0075(14)
C2 0.0182(14) 0.0266(15) 0.0236(15) 0.0006(12) 0.0057(11) 0.0033(11)
C3 0.0233(14) 0.0258(15) 0.0213(14) 0.0026(11) 0.0074(11) 0.0026(11)
C11 0.0247(15) 0.0319(16) 0.0292(16) 0.0065(13) 0.0053(12) 0.0089(13)
C12 0.0387(19) 0.0380(19) 0.0385(19) 0.0065(15) 0.0004(15) 0.0136(15)
C13 0.046(2) 0.041(2) 0.056(2) 0.0107(18) 0.0026(19) 0.0188(17)
C14 0.038(2) 0.058(3) 0.051(2) 0.021(2) -0.0040(17) 0.0181(18)
C15 0.043(2) 0.057(3) 0.048(2) 0.0068(19) -0.0158(18) 0.0124(19)
C16 0.0362(19) 0.041(2) 0.040(2) 0.0022(16) -0.0072(15) 0.0096(15)
C21 0.0295(16) 0.0297(16) 0.0287(16) 0.0053(13) 0.0083(13) 0.0085(13)
C22 0.0362(19) 0.052(2) 0.0335(19) -0.0005(16) 0.0079(15) 0.0050(16)
C23 0.051(2) 0.057(2) 0.034(2) -0.0002(18) 0.0169(17) 0.0148(19)
C24 0.042(2) 0.047(2) 0.046(2) 0.0132(17) 0.0254(17) 0.0141(17)
C25 0.0307(18) 0.040(2) 0.051(2) 0.0102(17) 0.0109(16) 0.0043(15)
C26 0.0340(18) 0.0304(17) 0.0334(18) 0.0037(14) 0.0071(14) 0.0075(14)
C31 0.0325(17) 0.0264(15) 0.0242(15) -0.0003(12) 0.0014(12) 0.0063(13)
C32 0.0349(18) 0.0331(18) 0.041(2) 0.0030(15) 0.0051(15) 0.0057(14)
C33 0.044(2) 0.038(2) 0.051(2) 0.0028(17) 0.0053(18) -0.0041(17)
C34 0.069(3) 0.0270(18) 0.045(2) 0.0008(16) -0.003(2) 0.0059(18)
C35 0.060(3) 0.0353(19) 0.045(2) -0.0019(16) 0.0050(19) 0.0220(18)
C36 0.041(2) 0.0358(19) 0.040(2) 0.0007(15) 0.0047(16) 0.0157(15)
C41 0.0295(16) 0.0268(16) 0.0318(17) 0.0024(13) 0.0056(13) 0.0096(13)
C42 0.0335(18) 0.0264(17) 0.055(2) -0.0020(15) 0.0091(16) 0.0080(14)
C43 0.052(2) 0.0275(19) 0.074(3) -0.0019(18) 0.022(2) 0.0022(17)
C44 0.073(3) 0.0279(19) 0.059(3) 0.0084(18) 0.019(2) 0.0187(19)
C45 0.060(3) 0.039(2) 0.063(3) 0.0046(19) 0.002(2) 0.0285(19)
C46 0.0343(19) 0.0331(18) 0.057(2) 0.0006(17) 0.0037(17) 0.0139(15)
C51 0.0246(15) 0.0272(15) 0.0294(16) 0.0021(12) 0.0031(12) 0.0082(12)
C52 0.0343(18) 0.0342(18) 0.0341(18) 0.0019(14) 0.0025(14) 0.0119(14)
C53 0.046(2) 0.049(2) 0.0309(18) -0.0018(16) -0.0072(16) 0.0173(17)
C54 0.041(2) 0.045(2) 0.048(2) -0.0098(18) -0.0101(17) 0.0066(17)
C55 0.043(2) 0.0322(19) 0.053(2) 0.0025(17) -0.0011(18) -0.0020(16)
C56 0.0340(18) 0.0322(17) 0.0353(18) 0.0055(14) 0.0003(14) 0.0049(14)
C61 0.0338(17) 0.0284(16) 0.0325(17) 0.0026(13) 0.0086(14) 0.0117(13)
C62 0.0320(18) 0.049(2) 0.044(2) 0.0017(17) 0.0100(16) 0.0121(16)
C63 0.050(2) 0.057(3) 0.055(3) 0.003(2) 0.025(2) 0.016(2)
C64 0.077(3) 0.054(3) 0.040(2) -0.0010(19) 0.029(2) 0.019(2)
C65 0.072(3) 0.049(2) 0.032(2) -0.0084(17) 0.0032(19) 0.020(2)
C66 0.044(2) 0.0352(18) 0.0350(19) -0.0023(15) 0.0072(15) 0.0128(15)
C71 0.0261(15) 0.0251(15) 0.0265(15) 0.0061(12) 0.0015(12) 0.0060(12)
C72 0.0335(18) 0.0346(18) 0.0354(18) 0.0019(14) 0.0072(14) 0.0070(14)
C73 0.0320(19) 0.054(2) 0.047(2) 0.0065(18) 0.0152(16) 0.0062(17)
C74 0.0288(18) 0.041(2) 0.061(3) 0.0083(18) 0.0055(17) -0.0020(15)
C75 0.035(2) 0.0328(19) 0.068(3) -0.0106(18) 0.0037(18) 0.0011(15)
C76 0.0310(18) 0.0341(18) 0.047(2) -0.0063(16) 0.0045(15) 0.0081(14)
C81 0.0307(16) 0.0287(16) 0.0250(15) 0.0038(12) 0.0006(12) 0.0095(13)
C82 0.043(2) 0.0334(18) 0.0283(17) 0.0056(14) 0.0006(14) 0.0063(15)
C83 0.064(3) 0.052(2) 0.0260(18) 0.0024(16) -0.0019(17) 0.013(2)
C84 0.073(3) 0.052(2) 0.036(2) -0.0085(18) -0.015(2) 0.006(2)
C85 0.063(3) 0.039(2) 0.045(2) -0.0021(18) -0.011(2) -0.0082(19)
C86 0.045(2) 0.0389(19) 0.0298(18) 0.0041(15) 0.0002(15) 0.0019(16)
C91 0.0251(15) 0.0248(15) 0.0332(17) 0.0053(13) 0.0039(13) 0.0059(12)
C92 0.0320(17) 0.0396(19) 0.0319(18) 0.0063(14) 0.0037(14) 0.0120(14)
C93 0.041(2) 0.059(2) 0.048(2) 0.0096(19) 0.0004(17) 0.0283(19)
C94 0.043(2) 0.048(2) 0.056(2) 0.0095(19) 0.0115(18) 0.0279(18)
C95 0.0377(19) 0.0334(18) 0.042(2) -0.0006(15) 0.0092(15) 0.0105(15)
C96 0.0318(17) 0.0321(17) 0.0311(17) 0.0027(13) 0.0051(13) 0.0086(13)
C100 0.099(4) 0.068(3) 0.053(3) -0.006(2) 0.020(3) 0.006(3)
C200 0.102(8) 0.059(6) 0.056(6) -0.001(5) 0.009(5) 0.041(6)
Cl1 0.0684(8) 0.0927(10) 0.0555(7) 0.0191(7) -0.0100(6) 0.0114(7)
Cl2 0.1045(13) 0.1553(17) 0.0850(11) 0.0187(11) 0.0173(9) 0.0792(13)
Cl3 0.0961(11) 0.0998(12) 0.0779(10) -0.0158(8) 0.0027(8) 0.0205(9)
F1 0.097(3) 0.140(4) 0.105(3) -0.009(3) 0.059(2) -0.024(2)
F2 0.118(3) 0.0485(15) 0.0488(15) -0.0140(12) -0.0025(16) -0.0029(15)
F3 0.146(3) 0.073(2) 0.112(3) -0.0380(19) -0.077(2) 0.064(2)
F4 0.102(2) 0.0785(19) 0.0348(13) -0.0098(12) -0.0142(13) 0.0411(17)
F5 0.162(4) 0.078(2) 0.121(3) -0.013(2) -0.036(3) 0.080(2)
F6 0.082(2) 0.116(3) 0.080(2) -0.008(2) 0.0289(18) -0.036(2)

loop_
_atom_type_symbol
_atom_type_scat_dispersion_real
_atom_type_scat_dispersion_imag
_atom_type_scat_Cromer_Mann_a1
_atom_type_scat_Cromer_Mann_b1
_atom_type_scat_Cromer_Mann_a2
_atom_type_scat_Cromer_Mann_b2
_atom_type_scat_Cromer_Mann_a3
_atom_type_scat_Cromer_Mann_b3
_atom_type_scat_Cromer_Mann_a4
_atom_type_scat_Cromer_Mann_b4
_atom_type_scat_Cromer_Mann_c
_atom_type_scat_source
C 0.0033 0.0016 2.3100 20.8439 1.0200 10.2075 1.5886 0.5687 0.8650 51.6512 0.2156 'International Tables Vol C 4.2.6.8 and 6.1.1.4'
H 0.0000 0.0000 0.4930 10.5109 0.3229 26.1257 0.1402 3.1424 0.0408 57.7998 0.0030 'International Tables Vol C 4.2.6.8 and 6.1.1.4'
Cl 0.1484 0.1585 11.4604 0.0104 7.1964 1.1662 6.2556 18.5194 1.6455 47.7784 -9.5574 'International Tables Vol C 4.2.6.8 and 6.1.1.4'
P 0.1023 0.0942 6.4345 1.9067 4.1791 27.1570 1.7800 0.5260 1.4908 68.1645 1.1149 'International Tables Vol C 4.2.6.8 and 6.1.1.4'
Pt -1.7033 8.3905 27.0059 1.5129 17.7639 8.8117 15.7131 0.4246 5.7837 38.6103 11.6883 'International Tables Vol C 4.2.6.8 and 6.1.1.4'
F 0.0171 0.0103 3.5392 10.2825 2.6412 4.2944 1.5170 0.2615 1.0243 26.1476 0.2776 'International Tables Vol C 4.2.6.8 and 6.1.1.4'

loop_
_exptl_crystal_face_index_h
_exptl_crystal_face_index_k
_exptl_crystal_face_index_l
_exptl_crystal_face_perp_dist
0 1 0 0.100
0 -1 0 0.150
0 0 1 0.045
0 0 -1 0.045
0 1 3 0.062
-3 1 1 0.154
3 3 -1 0.090
1 1 -5 0.043
3 0 -1 0.190

loop_
_geom_angle_atom_site_label_1
_geom_angle_site_symmetry_1
_geom_angle_atom_site_label_2
_geom_angle_atom_site_label_3
_geom_angle
_geom_angle_publ_flag
P2 . Pt1 P3 103.58(3) yes
P2 . Pt1 C2 152.85(9) yes
P3 . Pt1 C2 103.32(9) yes
P2 . Pt1 C3 112.15(8) yes
P3 . Pt1 C3 144.27(8) yes
C2 . Pt1 C3 41.05(12) yes
C3 . P1 C11 111.81(15) yes
C3 . P1 C21 110.77(15) yes
C11 . P1 C21 105.18(15) yes
C3 . P1 C31 111.94(14) yes
C11 . P1 C31 110.24(15) yes
C21 . P1 C31 106.57(15) yes
Pt1 . P2 C41 114.32(10) yes
Pt1 . P2 C51 112.80(10) yes
C41 . P2 C51 106.94(15) yes
Pt1 . P2 C61 117.93(11) yes
C41 . P2 C61 99.03(15) yes
C51 . P2 C61 104.32(15) yes
Pt1 . P3 C71 117.47(10) yes
Pt1 . P3 C81 114.45(10) yes
C71 . P3 C81 106.69(14) yes
Pt1 . P3 C91 111.53(10) yes
C71 . P3 C91 101.48(14) yes
C81 . P3 C91 103.60(15) yes
F1 . P4 F2 88.57(19) yes
F1 . P4 F3 90.6(3) yes
F2 . P4 F3 88.87(17) yes
F1 . P4 F4 91.9(2) yes
F2 . P4 F4 178.67(16) yes
F3 . P4 F4 89.87(16) yes
F1 . P4 F5 89.4(3) yes
F2 . P4 F5 89.60(19) yes
F3 . P4 F5 178.47(19) yes
F4 . P4 F5 91.66(18) yes
F1 . P4 F6 177.8(3) yes
F2 . P4 F6 90.37(17) yes
F3 . P4 F6 87.4(2) yes
F4 . P4 F6 89.16(18) yes
F5 . P4 F6 92.5(3) yes
C2 . C1 H11 120.7 no
C2 . C1 H12 121.5 no
H11 . C1 H12 117.9 no
C1 . C2 Pt1 145.8(3) yes
C1 . C2 C3 140.3(3) yes
Pt1 . C2 C3 73.73(16) yes
C2 . C3 P1 116.9(2) yes
C2 . C3 Pt1 65.22(15) yes
P1 . C3 Pt1 117.69(15) yes
C2 . C3 H31 116.5 no
P1 . C3 H31 115.2 no
Pt1 . C3 H31 116.3 no
P1 . C11 C12 118.6(3) yes
P1 . C11 C16 121.1(3) yes
C12 . C11 C16 119.8(3) yes
C11 . C12 C13 119.3(4) yes
C11 . C12 H121 119.8 no
C13 . C12 H121 120.9 no
C12 . C13 C14 120.2(4) yes
C12 . C13 H131 119.5 no
C14 . C13 H131 120.3 no
C13 . C14 C15 120.4(4) yes
C13 . C14 H141 119.8 no
C15 . C14 H141 119.8 no
C14 . C15 C16 120.2(4) yes
C14 . C15 H151 120.5 no
C16 . C15 H151 119.3 no
C11 . C16 C15 120.2(4) yes
C11 . C16 H161 120.0 no
C15 . C16 H161 119.8 no
P1 . C21 C22 120.5(3) yes
P1 . C21 C26 120.0(3) yes
C22 . C21 C26 119.5(3) yes
C21 . C22 C23 119.7(4) yes
C21 . C22 H221 120.2 no
C23 . C22 H221 120.0 no
C22 . C23 C24 120.4(4) yes
C22 . C23 H231 120.8 no
C24 . C23 H231 118.7 no
C23 . C24 C25 120.0(3) yes
C23 . C24 H241 120.3 no
C25 . C24 H241 119.7 no
C24 . C25 C26 120.8(4) yes
C24 . C25 H251 120.3 no
C26 . C25 H251 118.8 no
C25 . C26 C21 119.6(3) yes
C25 . C26 H261 119.6 no
C21 . C26 H261 120.8 no
P1 . C31 C32 120.7(3) yes
P1 . C31 C36 119.6(3) yes
C32 . C31 C36 119.6(3) yes
C31 . C32 C33 119.6(3) yes
C31 . C32 H321 119.7 no
C33 . C32 H321 120.6 no
C32 . C33 C34 120.3(4) yes
C32 . C33 H331 119.9 no
C34 . C33 H331 119.8 no
C33 . C34 C35 120.6(4) yes
C33 . C34 H341 118.8 no
C35 . C34 H341 120.6 no
C34 . C35 C36 119.9(4) yes
C34 . C35 H351 119.9 no
C36 . C35 H351 120.2 no
C31 . C36 C35 119.9(3) yes
C31 . C36 H361 120.8 no
C35 . C36 H361 119.4 no
P2 . C41 C42 118.1(3) yes
P2 . C41 C46 122.8(3) yes
C42 . C41 C46 118.8(3) yes
C41 . C42 C43 120.6(3) yes
C41 . C42 H421 119.7 no
C43 . C42 H421 119.8 no
C42 . C43 C44 120.1(4) yes
C42 . C43 H431 119.8 no
C44 . C43 H431 120.1 no
C43 . C44 C45 120.4(4) yes
C43 . C44 H441 119.5 no
C45 . C44 H441 120.1 no
C44 . C45 C46 119.8(4) yes
C44 . C45 H451 120.1 no
C46 . C45 H451 120.2 no
C41 . C46 C45 120.4(4) yes
C41 . C46 H461 119.7 no
C45 . C46 H461 119.8 no
P2 . C51 C52 123.4(2) yes
P2 . C51 C56 117.7(2) yes
C52 . C51 C56 118.6(3) yes
C51 . C52 C53 119.9(3) yes
C51 . C52 H521 119.8 no
C53 . C52 H521 120.3 no
C52 . C53 C54 120.8(3) yes
C52 . C53 H531 120.0 no
C54 . C53 H531 119.2 no
C53 . C54 C55 119.7(3) yes
C53 . C54 H541 120.3 no
C55 . C54 H541 120.0 no
C54 . C55 C56 120.1(3) yes
C54 . C55 H551 120.5 no
C56 . C55 H551 119.3 no
C51 . C56 C55 120.8(3) yes
C51 . C56 H561 119.6 no
C55 . C56 H561 119.6 no
P2 . C61 C62 124.2(3) yes
P2 . C61 C66 116.3(3) yes
C62 . C61 C66 119.5(3) yes
C61 . C62 C63 120.0(4) yes
C61 . C62 H621 120.4 no
C63 . C62 H621 119.6 no
C62 . C63 C64 120.0(4) yes
C62 . C63 H631 120.0 no
C64 . C63 H631 120.0 no
C63 . C64 C65 120.7(4) yes
C63 . C64 H641 119.8 no
C65 . C64 H641 119.4 no
C64 . C65 C66 119.9(4) yes
C64 . C65 H651 121.1 no
C66 . C65 H651 119.0 no
C65 . C66 C61 119.8(4) yes
C65 . C66 H661 119.9 no
C61 . C66 H661 120.3 no
P3 . C71 C72 122.6(2) yes
P3 . C71 C76 118.9(2) yes
C72 . C71 C76 118.3(3) yes
C71 . C72 C73 120.0(3) yes
C71 . C72 H721 120.0 no
C73 . C72 H721 120.0 no
C72 . C73 C74 121.0(4) yes
C72 . C73 H731 119.4 no
C74 . C73 H731 119.5 no
C73 . C74 C75 119.2(3) yes
C73 . C74 H741 120.6 no
C75 . C74 H741 120.2 no
C74 . C75 C76 120.4(4) yes
C74 . C75 H751 119.9 no
C76 . C75 H751 119.7 no
C71 . C76 C75 121.0(3) yes
C71 . C76 H761 119.8 no
C75 . C76 H761 119.2 no
P3 . C81 C82 124.2(3) yes
P3 . C81 C86 117.1(2) yes
C82 . C81 C86 118.7(3) yes
C81 . C82 C83 120.4(3) yes
C81 . C82 H821 120.4 no
C83 . C82 H821 119.2 no
C82 . C83 C84 120.2(4) yes
C82 . C83 H831 120.1 no
C84 . C83 H831 119.7 no
C83 . C84 C85 119.6(4) yes
C83 . C84 H841 120.5 no
C85 . C84 H841 119.9 no
C84 . C85 C86 120.2(4) yes
C84 . C85 H851 120.3 no
C86 . C85 H851 119.5 no
C81 . C86 C85 120.9(3) yes
C81 . C86 H861 119.9 no
C85 . C86 H861 119.3 no
P3 . C91 C92 122.4(3) yes
P3 . C91 C96 118.7(2) yes
C92 . C91 C96 118.8(3) yes
C91 . C92 C93 120.2(3) yes
C91 . C92 H921 119.6 no
C93 . C92 H921 120.2 no
C92 . C93 C94 120.2(4) yes
C92 . C93 H931 119.3 no
C94 . C93 H931 120.5 no
C93 . C94 C95 119.9(3) yes
C93 . C94 H941 120.7 no
C95 . C94 H941 119.4 no
C94 . C95 C96 120.2(3) yes
C94 . C95 H951 120.5 no
C96 . C95 H951 119.3 no
C91 . C96 C95 120.6(3) yes
C91 . C96 H961 119.5 no
C95 . C96 H961 119.9 no
Cl1 . C100 Cl2 112.4(3) yes
Cl1 . C100 H1001 109.0 no
Cl2 . C100 H1001 108.9 no
Cl1 . C100 H1002 108.5 no
Cl2 . C100 H1002 107.7 no
H1001 . C100 H1002 110.4 no
Cl3 2_755 C200 Cl3 108.1(5) yes
Cl3 2_755 C200 H2001 109.9 no
Cl3 . C200 H2001 110.3 no
Cl3 2_755 C200 H2002 109.9 no
Cl3 . C200 H2002 110.3 no
H2001 . C200 H2002 108.4 no
C200 2_755 Cl3 C200 71.9(5) yes

loop_
_geom_bond_atom_site_label_1
_geom_bond_atom_site_label_2
_geom_bond_site_symmetry_2
_geom_bond_distance
_geom_bond_publ_flag
Pt1 P2 . 2.3259(8) yes
Pt1 P3 . 2.2757(8) yes
Pt1 C2 . 2.012(3) yes
Pt1 C3 . 2.127(3) yes
P1 C3 . 1.759(3) yes
P1 C11 . 1.800(3) yes
P1 C21 . 1.803(3) yes
P1 C31 . 1.804(3) yes
P2 C41 . 1.827(3) yes
P2 C51 . 1.818(3) yes
P2 C61 . 1.837(3) yes
P3 C71 . 1.840(3) yes
P3 C81 . 1.827(3) yes
P3 C91 . 1.834(3) yes
P4 F1 . 1.563(3) yes
P4 F2 . 1.591(3) yes
P4 F3 . 1.573(3) yes
P4 F4 . 1.586(3) yes
P4 F5 . 1.557(3) yes
P4 F6 . 1.570(3) yes
C1 C2 . 1.309(4) yes
C1 H11 . 0.931 no
C1 H12 . 0.932 no
C2 C3 . 1.455(4) yes
C3 H31 . 0.966 no
C11 C12 . 1.394(5) yes
C11 C16 . 1.383(5) yes
C12 C13 . 1.390(5) yes
C12 H121 . 0.932 no
C13 C14 . 1.377(6) yes
C13 H131 . 0.922 no
C14 C15 . 1.371(6) yes
C14 H141 . 0.930 no
C15 C16 . 1.380(5) yes
C15 H151 . 0.928 no
C16 H161 . 0.930 no
C21 C22 . 1.400(5) yes
C21 C26 . 1.388(5) yes
C22 C23 . 1.384(5) yes
C22 H221 . 0.919 no
C23 C24 . 1.379(6) yes
C23 H231 . 0.925 no
C24 C25 . 1.369(6) yes
C24 H241 . 0.931 no
C25 C26 . 1.389(5) yes
C25 H251 . 0.925 no
C26 H261 . 0.929 no
C31 C32 . 1.395(5) yes
C31 C36 . 1.393(5) yes
C32 C33 . 1.382(5) yes
C32 H321 . 0.928 no
C33 C34 . 1.374(6) yes
C33 H331 . 0.914 no
C34 C35 . 1.376(6) yes
C34 H341 . 0.932 no
C35 C36 . 1.385(5) yes
C35 H351 . 0.927 no
C36 H361 . 0.937 no
C41 C42 . 1.387(5) yes
C41 C46 . 1.392(5) yes
C42 C43 . 1.385(5) yes
C42 H421 . 0.927 no
C43 C44 . 1.367(6) yes
C43 H431 . 0.921 no
C44 C45 . 1.382(6) yes
C44 H441 . 0.939 no
C45 C46 . 1.384(5) yes
C45 H451 . 0.922 no
C46 H461 . 0.916 no
C51 C52 . 1.395(5) yes
C51 C56 . 1.398(4) yes
C52 C53 . 1.391(5) yes
C52 H521 . 0.926 no
C53 C54 . 1.373(6) yes
C53 H531 . 0.936 no
C54 C55 . 1.386(6) yes
C54 H541 . 0.938 no
C55 C56 . 1.378(5) yes
C55 H551 . 0.930 no
C56 H561 . 0.940 no
C61 C62 . 1.385(5) yes
C61 C66 . 1.394(5) yes
C62 C63 . 1.399(5) yes
C62 H621 . 0.928 no
C63 C64 . 1.367(7) yes
C63 H631 . 0.936 no
C64 C65 . 1.378(6) yes
C64 H641 . 0.937 no
C65 C66 . 1.396(5) yes
C65 H651 . 0.941 no
C66 H661 . 0.917 no
C71 C72 . 1.394(5) yes
C71 C76 . 1.391(5) yes
C72 C73 . 1.388(5) yes
C72 H721 . 0.933 no
C73 C74 . 1.376(6) yes
C73 H731 . 0.931 no
C74 C75 . 1.378(6) yes
C74 H741 . 0.948 no
C75 C76 . 1.381(5) yes
C75 H751 . 0.926 no
C76 H761 . 0.934 no
C81 C82 . 1.391(4) yes
C81 C86 . 1.382(5) yes
C82 C83 . 1.387(5) yes
C82 H821 . 0.928 no
C83 C84 . 1.374(6) yes
C83 H831 . 0.923 no
C84 C85 . 1.385(6) yes
C84 H841 . 0.933 no
C85 C86 . 1.377(5) yes
C85 H851 . 0.915 no
C86 H861 . 0.933 no
C91 C92 . 1.389(5) yes
C91 C96 . 1.399(5) yes
C92 C93 . 1.384(5) yes
C92 H921 . 0.923 no
C93 C94 . 1.388(6) yes
C93 H931 . 0.928 no
C94 C95 . 1.377(5) yes
C94 H941 . 0.930 no
C95 C96 . 1.378(5) yes
C95 H951 . 0.918 no
C96 H961 . 0.942 no
C100 Cl1 . 1.743(6) yes
C100 Cl2 . 1.717(6) yes
C100 H1001 . 0.964 no
C100 H1002 . 0.963 no
C200 Cl3 2_755 1.888(11) yes
C200 Cl3 . 1.684(12) yes
C200 H2001 . 0.956 no
C200 H2002 . 0.957 no

loop_
_geom_hbond_atom_site_label_D
_geom_hbond_atom_site_label_H
_geom_hbond_atom_site_label_A
_geom_hbond_angle_DHA
_geom_hbond_distance_DH
_geom_hbond_distance_HA
_geom_hbond_distance_DA
_geom_hbond_publ_flag
C76 H761 C96 135 0.93 2.60 3.322(6) yes
